data_4336350
loop_
_publ_author_name
'Brandon R. Groves'
'D. Ian Arbuckle'
'Ernest Essoun'
'Travis L. Lundrigan'
'Ruiyao Wang'
'Manuel A.S. Aquino'

_publ_contact_author_email maquino@stfx.ca
_publ_contact_author_fax 902-867-2414
_publ_contact_author_name 'Manuel A.S. Aquino'
_publ_contact_author_phone 902-867-5336
_publ_section_title
;
 Chiral Induction at Octahedral Ru(II) via the Disassembly of
 Diruthenium(II,III) Tetracarboxylates Using a Variety of Chiral
 Diphosphine Ligands
;
_journal_name_full 'Inorganic Chemistry'
_journal_page_first 11563
_journal_page_last 11572
_journal_paper_doi 10.1021/ic401908t
_journal_volume 52
_journal_year 2013
_chemical_formula_sum 'C63 H61 F6 O2 P5 Ru'
_chemical_formula_weight 1220.04
_chemical_name_systematic
; 
 ? 
;
_space_group_IT_number 20
_symmetry_cell_setting orthorhombic
_symmetry_space_group_name_Hall 'C 2c 2'
_symmetry_space_group_name_H-M 'C 2 2 21'
_atom_sites_solution_hydrogens geom
_atom_sites_solution_primary direct
_atom_sites_solution_secondary difmap
_audit_creation_method SHELXL-97
_cell_angle_alpha 90.00
_cell_angle_beta 90.00
_cell_angle_gamma 90.00
_cell_formula_units_Z 4
_cell_length_a 14.3933(3)
_cell_length_b 20.0890(4)
_cell_length_c 19.2867(4)
_cell_measurement_reflns_used 8142
_cell_measurement_temperature 180(2)
_cell_measurement_theta_max 27.21
_cell_measurement_theta_min 2.29
_cell_volume 5576.7(2)
_computing_cell_refinement 'Bruker SAINT'
_computing_data_collection 'Bruker APEX2'
_computing_data_reduction 'Bruker SAINT'
_computing_molecular_graphics 'Bruker SHELXTL'
_computing_publication_material 'Bruker SHELXTL'
_computing_structure_refinement 'SHELXL-97 (Sheldrick, 2008)'
_computing_structure_solution 'SHELXS-97 (Sheldrick, 2008)'
_diffrn_ambient_temperature 180(2)
_diffrn_measured_fraction_theta_full 0.999
_diffrn_measured_fraction_theta_max 0.999
_diffrn_measurement_device_type 'Bruker APEX-II CCD'
_diffrn_measurement_method '\f and \w scans'
_diffrn_radiation_monochromator graphite
_diffrn_radiation_source 'fine-focus sealed tube'
_diffrn_radiation_type MoK\a
_diffrn_radiation_wavelength 0.71073
_diffrn_reflns_av_R_equivalents 0.0315
_diffrn_reflns_av_sigmaI/netI 0.0372
_diffrn_reflns_limit_h_max 17
_diffrn_reflns_limit_h_min -17
_diffrn_reflns_limit_k_max 22
_diffrn_reflns_limit_k_min -24
_diffrn_reflns_limit_l_max 23
_diffrn_reflns_limit_l_min -21
_diffrn_reflns_number 15465
_diffrn_reflns_theta_full 26.00
_diffrn_reflns_theta_max 26.00
_diffrn_reflns_theta_min 1.74
_exptl_absorpt_coefficient_mu 0.490
_exptl_absorpt_correction_T_max 0.9619
_exptl_absorpt_correction_T_min 0.9084
_exptl_absorpt_correction_type multi-scan
_exptl_crystal_colour yellow
_exptl_crystal_density_diffrn 1.453
_exptl_crystal_description block
_exptl_crystal_F_000 2512
_exptl_crystal_size_max 0.20
_exptl_crystal_size_mid 0.15
_exptl_crystal_size_min 0.08
_refine_diff_density_max 0.701
_refine_diff_density_min -0.283
_refine_diff_density_rms 0.048
_refine_ls_abs_structure_details 'Flack H D (1983), Acta Cryst. A39, 876-881'
_refine_ls_abs_structure_Flack 0.07(2)
_refine_ls_extinction_method none
_refine_ls_goodness_of_fit_ref 1.031
_refine_ls_hydrogen_treatment mixed
_refine_ls_matrix_type full
_refine_ls_number_parameters 355
_refine_ls_number_reflns 5484
_refine_ls_number_restraints 0
_refine_ls_restrained_S_all 1.031
_refine_ls_R_factor_all 0.0310
_refine_ls_R_factor_gt 0.0287
_refine_ls_shift/su_max 0.001
_refine_ls_shift/su_mean 0.000
_refine_ls_structure_factor_coef Fsqd
_refine_ls_weighting_details 'calc w=1/[\s^2^(Fo^2^)+(0.0355P)^2^+1.0850P] where P=(Fo^2^+2Fc^2^)/3'
_refine_ls_weighting_scheme calc
_refine_ls_wR_factor_gt 0.0669
_refine_ls_wR_factor_ref 0.0681
_reflns_number_gt 5171
_reflns_number_total 5484
_reflns_threshold_expression >2sigma(I)
_cod_data_source_file ic401908t_si_006.cif
_cod_data_source_block ma43
_cod_database_code 4336350

loop_
_symmetry_equiv_pos_as_xyz
'x, y, z'
'x, -y, -z'
'-x, y, -z+1/2'
'-x, -y, z+1/2'
'x+1/2, y+1/2, z'
'x+1/2, -y+1/2, -z'
'-x+1/2, y+1/2, -z+1/2'
'-x+1/2, -y+1/2, z+1/2'

loop_
_atom_site_label
_atom_site_type_symbol
_atom_site_fract_x
_atom_site_fract_y
_atom_site_fract_z
_atom_site_U_iso_or_equiv
_atom_site_adp_type
_atom_site_occupancy
_atom_site_symmetry_multiplicity
_atom_site_calc_flag
_atom_site_refinement_flags
Ru1 Ru 0.5000 0.293623(13) 0.7500 0.02297(7) Uani 1 2 d S
P1 P 0.44556(4) 0.29673(4) 0.63079(3) 0.02565(14) Uani 1 1 d .
P2 P 0.60307(4) 0.21590(3) 0.70274(3) 0.02358(14) Uani 1 1 d .
P3 P 0.46447(9) 0.0000 0.5000 0.0471(3) Uani 1 2 d S
O1 O 0.42857(12) 0.38771(9) 0.76895(9) 0.0295(4) Uani 1 1 d .
C1 C 0.32433(18) 0.31273(13) 0.60387(13) 0.0292(6) Uani 1 1 d .
C2 C 0.2707(2) 0.25829(15) 0.58137(14) 0.0335(6) Uani 1 1 d .
H2A H 0.2986 0.2155 0.5782 0.040 Uiso 1 1 calc R
C3 C 0.1773(2) 0.26608(16) 0.56371(15) 0.0405(7) Uani 1 1 d .
H3A H 0.1414 0.2288 0.5496 0.049 Uiso 1 1 calc R
C4 C 0.1378(2) 0.32845(17) 0.56689(15) 0.0423(7) Uani 1 1 d .
H4A H 0.0741 0.3340 0.5555 0.051 Uiso 1 1 calc R
C5 C 0.1895(2) 0.38234(16) 0.58631(15) 0.0408(7) Uani 1 1 d .
H5A H 0.1614 0.4251 0.5868 0.049 Uiso 1 1 calc R
C6 C 0.2836(2) 0.37603(15) 0.60566(14) 0.0346(6) Uani 1 1 d .
C7 C 0.3339(2) 0.43825(15) 0.62709(18) 0.0479(8) Uani 1 1 d .
H7A H 0.4011 0.4305 0.6253 0.072 Uiso 1 1 calc R
H7B H 0.3158 0.4503 0.6745 0.072 Uiso 1 1 calc R
H7C H 0.3176 0.4746 0.5955 0.072 Uiso 1 1 calc R
C8 C 0.5129(2) 0.34982(12) 0.57089(13) 0.0305(6) Uani 1 1 d .
C9 C 0.6061(2) 0.36508(14) 0.58374(15) 0.0342(6) Uani 1 1 d .
H9A H 0.6344 0.3512 0.6258 0.041 Uiso 1 1 calc R
C10 C 0.6573(2) 0.40048(15) 0.53522(16) 0.0436(7) Uani 1 1 d .
H10A H 0.7204 0.4112 0.5444 0.052 Uiso 1 1 calc R
C11 C 0.6168(2) 0.42015(16) 0.47359(16) 0.0472(8) Uani 1 1 d .
H11A H 0.6519 0.4447 0.4406 0.057 Uiso 1 1 calc R
C12 C 0.5254(2) 0.40418(17) 0.45997(16) 0.0493(9) Uani 1 1 d .
H12A H 0.4976 0.4175 0.4175 0.059 Uiso 1 1 calc R
C13 C 0.4745(2) 0.36898(15) 0.50780(15) 0.0413(7) Uani 1 1 d .
H13A H 0.4120 0.3575 0.4976 0.050 Uiso 1 1 calc R
C14 C 0.47339(16) 0.21526(13) 0.59348(12) 0.0272(6) Uani 1 1 d .
H14A H 0.4333 0.1804 0.6140 0.033 Uiso 1 1 calc R
H14B H 0.4635 0.2158 0.5427 0.033 Uiso 1 1 calc R
C15 C 0.57472(17) 0.20149(14) 0.61003(12) 0.0279(5) Uani 1 1 d .
H15A H 0.6143 0.2306 0.5810 0.034 Uiso 1 1 calc R
H15B H 0.5892 0.1547 0.5980 0.034 Uiso 1 1 calc R
C16 C 0.72522(17) 0.24419(13) 0.69603(13) 0.0259(5) Uani 1 1 d .
C17 C 0.74898(17) 0.30170(13) 0.73241(12) 0.0281(6) Uani 1 1 d .
H17A H 0.7032 0.3229 0.7602 0.034 Uiso 1 1 calc R
C18 C 0.8373(2) 0.32880(14) 0.72921(14) 0.0368(7) Uani 1 1 d .
H18A H 0.8528 0.3667 0.7563 0.044 Uiso 1 1 calc R
C19 C 0.9027(2) 0.29990(16) 0.68600(16) 0.0426(7) Uani 1 1 d .
H19A H 0.9626 0.3192 0.6812 0.051 Uiso 1 1 calc R
C20 C 0.8800(2) 0.24270(16) 0.64997(16) 0.0411(7) Uani 1 1 d .
H20A H 0.9257 0.2232 0.6208 0.049 Uiso 1 1 calc R
C21 C 0.79282(18) 0.21235(15) 0.65457(13) 0.0317(6) Uani 1 1 d .
C22 C 0.7791(2) 0.14801(15) 0.61577(16) 0.0408(7) Uani 1 1 d .
H22A H 0.8383 0.1241 0.6131 0.061 Uiso 1 1 calc R
H22B H 0.7567 0.1576 0.5688 0.061 Uiso 1 1 calc R
H22C H 0.7333 0.1205 0.6402 0.061 Uiso 1 1 calc R
C23 C 0.62014(17) 0.13164(12) 0.73687(12) 0.0257(6) Uani 1 1 d .
C24 C 0.58668(19) 0.07478(13) 0.70347(14) 0.0315(6) Uani 1 1 d .
H24A H 0.5508 0.0786 0.6623 0.038 Uiso 1 1 calc R
C25 C 0.6066(2) 0.01249(14) 0.73134(14) 0.0378(7) Uani 1 1 d .
H25A H 0.5865 -0.0264 0.7077 0.045 Uiso 1 1 calc R
C26 C 0.6544(2) 0.00633(16) 0.79205(17) 0.0458(8) Uani 1 1 d .
H26A H 0.6657 -0.0366 0.8110 0.055 Uiso 1 1 calc R
C27 C 0.6868(2) 0.06260(16) 0.82617(16) 0.0424(7) Uani 1 1 d .
H27A H 0.7189 0.0588 0.8690 0.051 Uiso 1 1 calc R
C28 C 0.67121(19) 0.12473(14) 0.79643(14) 0.0319(6) Uani 1 1 d .
H28A H 0.6966 0.1632 0.8179 0.038 Uiso 1 1 calc R
C29 C 0.5000 0.42005(16) 0.7500 0.0270(7) Uani 1 2 d S
C30 C 0.5000 0.49388(16) 0.7500 0.0275(7) Uani 1 2 d S
C31 C 0.4223(2) 0.52876(14) 0.77240(14) 0.0366(7) Uani 1 1 d .
H31A H 0.3689 0.5054 0.7880 0.044 Uiso 1 1 calc R
C32 C 0.4228(2) 0.59763(15) 0.77189(17) 0.0473(8) Uani 1 1 d .
H32A H 0.3695 0.6216 0.7868 0.057 Uiso 1 1 calc R
C33 C 0.5000 0.6312(2) 0.7500 0.0491(11) Uani 1 2 d S
H33A H 0.5000 0.672(3) 0.7500 0.067(15) Uiso 1 2 d S
F1 F 0.4663(3) 0.06816(13) 0.53691(15) 0.1406(17) Uani 1 1 d .
F2 F 0.3577(2) 0.0000 0.5000 0.1228(16) Uani 1 2 d S
F3 F 0.46721(19) -0.03759(13) 0.57215(12) 0.0869(8) Uani 1 1 d .
F4 F 0.5729(3) 0.0000 0.5000 0.182(3) Uani 1 2 d S

loop_
_atom_site_aniso_label
_atom_site_aniso_U_11
_atom_site_aniso_U_22
_atom_site_aniso_U_33
_atom_site_aniso_U_23
_atom_site_aniso_U_13
_atom_site_aniso_U_12
Ru1 0.02126(13) 0.01839(13) 0.02927(13) 0.000 0.00223(12) 0.000
P1 0.0252(3) 0.0239(3) 0.0278(3) 0.0010(3) 0.0015(2) -0.0007(3)
P2 0.0229(3) 0.0216(3) 0.0262(3) -0.0005(2) 0.0014(2) 0.0001(3)
P3 0.0513(7) 0.0456(7) 0.0443(7) -0.0034(5) 0.000 0.000
O1 0.0250(9) 0.0234(9) 0.0399(12) 0.0012(7) 0.0033(7) 0.0006(7)
C1 0.0258(13) 0.0363(16) 0.0256(13) 0.0048(10) -0.0002(10) 0.0022(11)
C2 0.0330(15) 0.0348(16) 0.0328(14) 0.0044(12) -0.0020(12) -0.0001(12)
C3 0.0335(16) 0.0487(19) 0.0392(16) 0.0027(13) -0.0064(13) -0.0092(14)
C4 0.0317(16) 0.060(2) 0.0350(16) 0.0011(14) -0.0049(12) 0.0083(15)
C5 0.0399(17) 0.049(2) 0.0333(15) -0.0036(13) -0.0044(13) 0.0147(15)
C6 0.0383(16) 0.0375(17) 0.0281(14) -0.0009(11) -0.0014(12) 0.0040(13)
C7 0.0509(19) 0.0314(17) 0.061(2) -0.0066(14) -0.0165(16) 0.0093(15)
C8 0.0335(16) 0.0259(13) 0.0321(13) 0.0025(10) 0.0068(12) -0.0010(12)
C9 0.0360(15) 0.0338(15) 0.0328(14) 0.0013(11) 0.0066(12) -0.0016(13)
C10 0.0399(17) 0.0422(19) 0.0486(18) -0.0037(14) 0.0117(14) -0.0121(14)
C11 0.058(2) 0.0404(18) 0.0436(18) 0.0091(13) 0.0179(16) -0.0072(16)
C12 0.055(2) 0.059(2) 0.0340(16) 0.0126(14) 0.0018(14) -0.0013(16)
C13 0.0390(18) 0.0478(18) 0.0370(15) 0.0065(13) 0.0025(12) -0.0057(13)
C14 0.0293(14) 0.0280(14) 0.0243(12) -0.0023(10) 0.0006(9) -0.0009(10)
C15 0.0299(13) 0.0281(14) 0.0258(12) -0.0012(11) 0.0028(10) 0.0008(12)
C16 0.0219(12) 0.0268(14) 0.0290(13) 0.0038(10) 0.0029(10) 0.0015(11)
C17 0.0259(12) 0.0260(14) 0.0324(15) 0.0015(10) 0.0011(9) 0.0037(11)
C18 0.0351(15) 0.0297(15) 0.0456(18) -0.0004(11) -0.0033(12) -0.0050(12)
C19 0.0272(14) 0.0455(18) 0.0552(18) 0.0041(14) 0.0039(12) -0.0105(15)
C20 0.0265(15) 0.0484(19) 0.0483(17) -0.0024(14) 0.0080(13) 0.0007(13)
C21 0.0271(13) 0.0347(16) 0.0333(13) 0.0002(12) 0.0024(10) 0.0038(12)
C22 0.0310(15) 0.0441(18) 0.0474(18) -0.0117(14) 0.0101(13) 0.0016(13)
C23 0.0258(12) 0.0232(12) 0.0280(15) -0.0002(9) 0.0051(10) 0.0025(10)
C24 0.0321(14) 0.0276(15) 0.0348(15) -0.0044(11) 0.0028(12) 0.0012(12)
C25 0.0444(17) 0.0218(14) 0.0471(19) -0.0028(11) 0.0065(13) 0.0005(13)
C26 0.053(2) 0.0332(17) 0.051(2) 0.0107(14) 0.0082(16) 0.0087(15)
C27 0.0437(18) 0.0440(19) 0.0396(16) 0.0085(13) -0.0024(14) 0.0103(15)
C28 0.0342(15) 0.0312(15) 0.0303(14) -0.0028(11) 0.0029(12) 0.0036(12)
C29 0.0265(17) 0.0248(17) 0.0298(16) 0.000 -0.0019(19) 0.000
C30 0.0314(17) 0.0245(17) 0.0267(16) 0.000 -0.0042(19) 0.000
C31 0.0336(15) 0.0312(16) 0.0451(17) -0.0041(11) -0.0021(12) 0.0019(12)
C32 0.0460(18) 0.0325(17) 0.063(2) -0.0076(13) -0.0085(15) 0.0105(14)
C33 0.058(3) 0.022(2) 0.067(3) 0.000 -0.026(3) 0.000
F1 0.277(5) 0.0622(17) 0.0825(18) -0.0188(14) -0.020(2) -0.038(2)
F2 0.052(2) 0.138(4) 0.179(5) 0.036(4) 0.000 0.000
F3 0.116(2) 0.0883(18) 0.0564(13) 0.0177(12) 0.0143(13) -0.0020(14)
F4 0.058(3) 0.284(8) 0.205(6) 0.174(6) 0.000 0.000

loop_
_atom_type_symbol
_atom_type_description
_atom_type_scat_dispersion_real
_atom_type_scat_dispersion_imag
_atom_type_scat_source
C C 0.0033 0.0016 'International Tables Vol C Tables 4.2.6.8 and 6.1.1.4'
H H 0.0000 0.0000 'International Tables Vol C Tables 4.2.6.8 and 6.1.1.4'
O O 0.0106 0.0060 'International Tables Vol C Tables 4.2.6.8 and 6.1.1.4'
F F 0.0171 0.0103 'International Tables Vol C Tables 4.2.6.8 and 6.1.1.4'
P P 0.1023 0.0942 'International Tables Vol C Tables 4.2.6.8 and 6.1.1.4'
Ru Ru -1.2594 0.8363 'International Tables Vol C Tables 4.2.6.8 and 6.1.1.4'

loop_
_geom_angle_atom_site_label_1
_geom_angle_atom_site_label_2
_geom_angle_atom_site_label_3
_geom_angle
_geom_angle_site_symmetry_1
_geom_angle_site_symmetry_3
O1 Ru1 O1 59.99(9) . 3_656
O1 Ru1 P2 160.44(5) . .
O1 Ru1 P2 102.36(5) 3_656 .
O1 Ru1 P2 102.36(5) . 3_656
O1 Ru1 P2 160.44(5) 3_656 3_656
P2 Ru1 P2 96.23(3) . 3_656
O1 Ru1 P1 89.10(5) . .
O1 Ru1 P1 88.35(5) 3_656 .
P2 Ru1 P1 81.54(2) . .
P2 Ru1 P1 100.45(2) 3_656 .
O1 Ru1 P1 88.35(5) . 3_656
O1 Ru1 P1 89.10(5) 3_656 3_656
P2 Ru1 P1 100.45(2) . 3_656
P2 Ru1 P1 81.54(2) 3_656 3_656
P1 Ru1 P1 177.06(4) . 3_656
O1 Ru1 C29 30.00(5) . .
O1 Ru1 C29 30.00(5) 3_656 .
P2 Ru1 C29 131.883(17) . .
P2 Ru1 C29 131.883(16) 3_656 .
P1 Ru1 C29 88.528(18) . .
P1 Ru1 C29 88.528(18) 3_656 .
C14 P1 C8 98.95(12) . .
C14 P1 C1 104.56(12) . .
C8 P1 C1 102.66(12) . .
C14 P1 Ru1 106.15(8) . .
C8 P1 Ru1 115.95(9) . .
C1 P1 Ru1 125.07(8) . .
C23 P2 C16 100.44(11) . .
C23 P2 C15 103.37(12) . .
C16 P2 C15 100.90(11) . .
C23 P2 Ru1 124.17(8) . .
C16 P2 Ru1 115.12(9) . .
C15 P2 Ru1 109.88(9) . .
F2 P3 F1 90.98(18) . 2_556
F2 P3 F1 90.98(18) . .
F1 P3 F1 178.0(4) 2_556 .
F2 P3 F4 180.000(1) . .
F1 P3 F4 89.02(18) 2_556 .
F1 P3 F4 89.02(18) . .
F2 P3 F3 91.42(11) . 2_556
F1 P3 F3 91.00(15) 2_556 2_556
F1 P3 F3 88.96(15) . 2_556
F4 P3 F3 88.58(11) . 2_556
F2 P3 F3 91.42(11) . .
F1 P3 F3 88.96(15) 2_556 .
F1 P3 F3 90.99(15) . .
F4 P3 F3 88.58(11) . .
F3 P3 F3 177.2(2) 2_556 .
C29 O1 Ru1 90.78(15) . .
C6 C1 C2 118.9(2) . .
C6 C1 P1 123.1(2) . .
C2 C1 P1 118.0(2) . .
C3 C2 C1 121.1(3) . .
C3 C2 H2A 119.5 . .
C1 C2 H2A 119.5 . .
C4 C3 C2 119.3(3) . .
C4 C3 H3A 120.4 . .
C2 C3 H3A 120.4 . .
C5 C4 C3 120.5(3) . .
C5 C4 H4A 119.7 . .
C3 C4 H4A 119.7 . .
C4 C5 C6 121.6(3) . .
C4 C5 H5A 119.2 . .
C6 C5 H5A 119.2 . .
C1 C6 C5 118.5(3) . .
C1 C6 C7 124.1(3) . .
C5 C6 C7 117.4(3) . .
C6 C7 H7A 109.5 . .
C6 C7 H7B 109.5 . .
H7A C7 H7B 109.5 . .
C6 C7 H7C 109.5 . .
H7A C7 H7C 109.5 . .
H7B C7 H7C 109.5 . .
C13 C8 C9 118.4(2) . .
C13 C8 P1 119.9(2) . .
C9 C8 P1 121.3(2) . .
C10 C9 C8 120.2(3) . .
C10 C9 H9A 119.9 . .
C8 C9 H9A 119.9 . .
C11 C10 C9 120.2(3) . .
C11 C10 H10A 119.9 . .
C9 C10 H10A 119.9 . .
C12 C11 C10 120.0(3) . .
C12 C11 H11A 120.0 . .
C10 C11 H11A 120.0 . .
C13 C12 C11 120.0(3) . .
C13 C12 H12A 120.0 . .
C11 C12 H12A 120.0 . .
C12 C13 C8 121.2(3) . .
C12 C13 H13A 119.4 . .
C8 C13 H13A 119.4 . .
C15 C14 P1 106.87(18) . .
C15 C14 H14A 110.3 . .
P1 C14 H14A 110.3 . .
C15 C14 H14B 110.3 . .
P1 C14 H14B 110.3 . .
H14A C14 H14B 108.6 . .
C14 C15 P2 112.65(17) . .
C14 C15 H15A 109.1 . .
P2 C15 H15A 109.1 . .
C14 C15 H15B 109.1 . .
P2 C15 H15B 109.1 . .
H15A C15 H15B 107.8 . .
C17 C16 C21 119.4(2) . .
C17 C16 P2 116.86(18) . .
C21 C16 P2 123.7(2) . .
C18 C17 C16 121.9(2) . .
C18 C17 H17A 119.0 . .
C16 C17 H17A 119.0 . .
C17 C18 C19 119.1(3) . .
C17 C18 H18A 120.5 . .
C19 C18 H18A 120.5 . .
C20 C19 C18 119.4(3) . .
C20 C19 H19A 120.3 . .
C18 C19 H19A 120.3 . .
C19 C20 C21 122.9(3) . .
C19 C20 H20A 118.6 . .
C21 C20 H20A 118.6 . .
C20 C21 C16 117.2(3) . .
C20 C21 C22 117.4(2) . .
C16 C21 C22 125.4(2) . .
C21 C22 H22A 109.5 . .
C21 C22 H22B 109.5 . .
H22A C22 H22B 109.5 . .
C21 C22 H22C 109.5 . .
H22A C22 H22C 109.5 . .
H22B C22 H22C 109.5 . .
C28 C23 C24 119.2(2) . .
C28 C23 P2 117.8(2) . .
C24 C23 P2 122.9(2) . .
C25 C24 C23 119.1(3) . .
C25 C24 H24A 120.5 . .
C23 C24 H24A 120.5 . .
C26 C25 C24 121.1(3) . .
C26 C25 H25A 119.4 . .
C24 C25 H25A 119.4 . .
C25 C26 C27 120.1(3) . .
C25 C26 H26A 119.9 . .
C27 C26 H26A 119.9 . .
C26 C27 C28 118.8(3) . .
C26 C27 H27A 120.6 . .
C28 C27 H27A 120.6 . .
C23 C28 C27 121.5(3) . .
C23 C28 H28A 119.3 . .
C27 C28 H28A 119.3 . .
O1 C29 O1 118.5(3) . 3_656
O1 C29 C30 120.77(15) . .
O1 C29 C30 120.77(15) 3_656 .
O1 C29 Ru1 59.23(15) . .
O1 C29 Ru1 59.23(15) 3_656 .
C30 C29 Ru1 180.000(1) . .
C31 C30 C31 119.4(3) . 3_656
C31 C30 C29 120.30(17) . .
C31 C30 C29 120.30(17) 3_656 .
C32 C31 C30 119.9(3) . .
C32 C31 H31A 120.1 . .
C30 C31 H31A 120.1 . .
C33 C32 C31 120.0(3) . .
C33 C32 H32A 120.0 . .
C31 C32 H32A 120.0 . .
C32 C33 C32 120.8(4) . 3_656
C32 C33 H33A 119.60(19) . .
C32 C33 H33A 119.60(19) 3_656 .

loop_
_geom_bond_atom_site_label_1
_geom_bond_atom_site_label_2
_geom_bond_distance
_geom_bond_site_symmetry_2
Ru1 O1 2.1824(17) .
Ru1 O1 2.1824(17) 3_656
Ru1 P2 2.3386(7) .
Ru1 P2 2.3387(7) 3_656
Ru1 P1 2.4299(6) .
Ru1 P1 2.4299(6) 3_656
Ru1 C29 2.540(3) .
P1 C14 1.832(3) .
P1 C8 1.847(3) .
P1 C1 1.849(3) .
P2 C23 1.833(2) .
P2 C16 1.852(3) .
P2 C15 1.857(2) .
P3 F2 1.536(4) .
P3 F1 1.543(3) 2_556
P3 F1 1.543(3) .
P3 F4 1.560(4) .
P3 F3 1.584(2) 2_556
P3 F3 1.584(2) .
O1 C29 1.270(2) .
C1 C6 1.401(4) .
C1 C2 1.407(4) .
C2 C3 1.395(4) .
C2 H2A 0.9500 .
C3 C4 1.378(4) .
C3 H3A 0.9500 .
C4 C5 1.366(4) .
C4 H4A 0.9500 .
C5 C6 1.410(4) .
C5 H5A 0.9500 .
C6 C7 1.502(4) .
C7 H7A 0.9800 .
C7 H7B 0.9800 .
C7 H7C 0.9800 .
C8 C13 1.391(4) .
C8 C9 1.398(4) .
C9 C10 1.387(4) .
C9 H9A 0.9500 .
C10 C11 1.382(5) .
C10 H10A 0.9500 .
C11 C12 1.379(5) .
C11 H11A 0.9500 .
C12 C13 1.373(4) .
C12 H12A 0.9500 .
C13 H13A 0.9500 .
C14 C15 1.518(3) .
C14 H14A 0.9900 .
C14 H14B 0.9900 .
C15 H15A 0.9900 .
C15 H15B 0.9900 .
C16 C17 1.394(3) .
C16 C21 1.412(4) .
C17 C18 1.384(4) .
C17 H17A 0.9500 .
C18 C19 1.385(4) .
C18 H18A 0.9500 .
C19 C20 1.382(4) .
C19 H19A 0.9500 .
C20 C21 1.398(4) .
C20 H20A 0.9500 .
C21 C22 1.507(4) .
C22 H22A 0.9800 .
C22 H22B 0.9800 .
C22 H22C 0.9800 .
C23 C28 1.371(4) .
C23 C24 1.397(4) .
C24 C25 1.392(4) .
C24 H24A 0.9500 .
C25 C26 1.364(4) .
C25 H25A 0.9500 .
C26 C27 1.388(5) .
C26 H26A 0.9500 .
C27 C28 1.392(4) .
C27 H27A 0.9500 .
C28 H28A 0.9500 .
C29 O1 1.270(2) 3_656
C29 C30 1.483(4) .
C30 C31 1.389(3) .
C30 C31 1.389(3) 3_656
C31 C32 1.383(4) .
C31 H31A 0.9500 .
C32 C33 1.367(4) .
C32 H32A 0.9500 .
C33 C32 1.367(4) 3_656
C33 H33A 0.82(5) .

loop_
_geom_torsion_atom_site_label_1
_geom_torsion_atom_site_label_2
_geom_torsion_atom_site_label_3
_geom_torsion_atom_site_label_4
_geom_torsion
_geom_torsion_site_symmetry_1
_geom_torsion_site_symmetry_4
O1 Ru1 P1 C14 -170.33(10) . .
O1 Ru1 P1 C14 129.67(9) 3_656 .
P2 Ru1 P1 C14 26.91(8) . .
P2 Ru1 P1 C14 -67.92(9) 3_656 .
P1 Ru1 P1 C14 159.70(8) 3_656 .
C29 Ru1 P1 C14 159.68(8) . .
O1 Ru1 P1 C8 80.95(11) . .
O1 Ru1 P1 C8 20.94(11) 3_656 .
P2 Ru1 P1 C8 -81.82(10) . .
P2 Ru1 P1 C8 -176.65(10) 3_656 .
P1 Ru1 P1 C8 50.97(10) 3_656 .
C29 Ru1 P1 C8 50.95(10) . .
O1 Ru1 P1 C1 -48.79(12) . .
O1 Ru1 P1 C1 -108.80(12) 3_656 .
P2 Ru1 P1 C1 148.45(11) . .
P2 Ru1 P1 C1 53.62(11) 3_656 .
P1 Ru1 P1 C1 -78.76(11) 3_656 .
C29 Ru1 P1 C1 -78.79(11) . .
O1 Ru1 P2 C23 171.03(16) . .
O1 Ru1 P2 C23 146.85(11) 3_656 .
P2 Ru1 P2 C23 -27.04(10) 3_656 .
P1 Ru1 P2 C23 -126.73(10) . .
P1 Ru1 P2 C23 55.47(10) 3_656 .
C29 Ru1 P2 C23 152.96(10) . .
O1 Ru1 P2 C16 46.95(17) . .
O1 Ru1 P2 C16 22.77(10) 3_656 .
P2 Ru1 P2 C16 -151.12(9) 3_656 .
P1 Ru1 P2 C16 109.19(9) . .
P1 Ru1 P2 C16 -68.61(9) 3_656 .
C29 Ru1 P2 C16 28.88(9) . .
O1 Ru1 P2 C15 -66.10(18) . .
O1 Ru1 P2 C15 -90.28(10) 3_656 .
P2 Ru1 P2 C15 95.82(10) 3_656 .
P1 Ru1 P2 C15 -3.86(10) . .
P1 Ru1 P2 C15 178.34(10) 3_656 .
C29 Ru1 P2 C15 -84.18(10) . .
O1 Ru1 O1 C29 0.0 3_656 .
P2 Ru1 O1 C29 -27.5(2) . .
P2 Ru1 O1 C29 170.89(7) 3_656 .
P1 Ru1 O1 C29 -88.61(8) . .
P1 Ru1 O1 C29 89.92(8) 3_656 .
C14 P1 C1 C6 -162.9(2) . .
C8 P1 C1 C6 -60.0(2) . .
Ru1 P1 C1 C6 74.9(2) . .
C14 P1 C1 C2 17.9(2) . .
C8 P1 C1 C2 120.8(2) . .
Ru1 P1 C1 C2 -104.4(2) . .
C6 C1 C2 C3 -2.6(4) . .
P1 C1 C2 C3 176.7(2) . .
C1 C2 C3 C4 1.5(4) . .
C2 C3 C4 C5 0.8(4) . .
C3 C4 C5 C6 -1.9(5) . .
C2 C1 C6 C5 1.5(4) . .
P1 C1 C6 C5 -177.8(2) . .
C2 C1 C6 C7 -178.6(3) . .
P1 C1 C6 C7 2.2(4) . .
C4 C5 C6 C1 0.8(4) . .
C4 C5 C6 C7 -179.2(3) . .
C14 P1 C8 C13 84.1(2) . .
C1 P1 C8 C13 -23.1(3) . .
Ru1 P1 C8 C13 -162.9(2) . .
C14 P1 C8 C9 -88.3(2) . .
C1 P1 C8 C9 164.5(2) . .
Ru1 P1 C8 C9 24.7(2) . .
C13 C8 C9 C10 2.2(4) . .
P1 C8 C9 C10 174.7(2) . .
C8 C9 C10 C11 -0.8(4) . .
C9 C10 C11 C12 -0.5(5) . .
C10 C11 C12 C13 0.3(5) . .
C11 C12 C13 C8 1.2(5) . .
C9 C8 C13 C12 -2.4(4) . .
P1 C8 C13 C12 -175.0(3) . .
C8 P1 C14 C15 70.70(18) . .
C1 P1 C14 C15 176.37(16) . .
Ru1 P1 C14 C15 -49.74(17) . .
P1 C14 C15 P2 48.8(2) . .
C23 P2 C15 C14 108.4(2) . .
C16 P2 C15 C14 -148.0(2) . .
Ru1 P2 C15 C14 -26.0(2) . .
C23 P2 C16 C17 -122.4(2) . .
C15 P2 C16 C17 131.7(2) . .
Ru1 P2 C16 C17 13.5(2) . .
C23 P2 C16 C21 60.1(2) . .
C15 P2 C16 C21 -45.9(2) . .
Ru1 P2 C16 C21 -164.06(19) . .
C21 C16 C17 C18 0.0(4) . .
P2 C16 C17 C18 -177.6(2) . .
C16 C17 C18 C19 3.2(4) . .
C17 C18 C19 C20 -3.5(4) . .
C18 C19 C20 C21 0.5(5) . .
C19 C20 C21 C16 2.6(4) . .
C19 C20 C21 C22 -176.6(3) . .
C17 C16 C21 C20 -2.9(4) . .
P2 C16 C21 C20 174.6(2) . .
C17 C16 C21 C22 176.3(3) . .
P2 C16 C21 C22 -6.3(4) . .
C16 P2 C23 C28 54.6(2) . .
C15 P2 C23 C28 158.6(2) . .
Ru1 P2 C23 C28 -75.7(2) . .
C16 P2 C23 C24 -122.8(2) . .
C15 P2 C23 C24 -18.8(2) . .
Ru1 P2 C23 C24 106.9(2) . .
C28 C23 C24 C25 -0.4(4) . .
P2 C23 C24 C25 177.0(2) . .
C23 C24 C25 C26 3.0(4) . .
C24 C25 C26 C27 -2.0(5) . .
C25 C26 C27 C28 -1.5(5) . .
C24 C23 C28 C27 -3.1(4) . .
P2 C23 C28 C27 179.4(2) . .
C26 C27 C28 C23 4.0(4) . .
Ru1 O1 C29 O1 0.003(1) . 3_656
Ru1 O1 C29 C30 180.0 . .
O1 Ru1 C29 O1 179.997(2) 3_656 .
P2 Ru1 C29 O1 168.00(9) . .
P2 Ru1 C29 O1 -12.00(9) 3_656 .
P1 Ru1 C29 O1 90.75(9) . .
P1 Ru1 C29 O1 -89.25(9) 3_656 .
O1 Ru1 C29 O1 180.003(1) . 3_656
P2 Ru1 C29 O1 -11.99(9) . 3_656
P2 Ru1 C29 O1 168.01(9) 3_656 3_656
P1 Ru1 C29 O1 -89.25(9) . 3_656
P1 Ru1 C29 O1 90.75(9) 3_656 3_656
O1 Ru1 C29 C30 160(100) . .
O1 Ru1 C29 C30 -20(100) 3_656 .
P2 Ru1 C29 C30 -32(100) . .
P2 Ru1 C29 C30 148(100) 3_656 .
P1 Ru1 C29 C30 -109(100) . .
P1 Ru1 C29 C30 71(100) 3_656 .
O1 C29 C30 C31 1.54(16) . .
O1 C29 C30 C31 -178.46(16) 3_656 .
Ru1 C29 C30 C31 -159(100) . .
O1 C29 C30 C31 -178.45(16) . 3_656
O1 C29 C30 C31 1.54(16) 3_656 3_656
Ru1 C29 C30 C31 21(100) . 3_656
C31 C30 C31 C32 0.3(2) 3_656 .
C29 C30 C31 C32 -179.7(2) . .
C30 C31 C32 C33 -0.6(4) . .
C31 C32 C33 C32 0.3(2) . 3_656
